data_7158221
loop_
_publ_author_name
'Maeda, Hiromitsu'
'Haketa, Yohei'
'Murata, Tomoki'
'Ohta, Eriko'
'Murata, Tai'
'Yasuda, Nobuhiro'

_publ_section_title
;
 Self-assemblies of anionic-unit-introduced anion-responsive \p-electronic
 molecules
;
_journal_issue 34
_journal_name_full 'Organic &amp; Biomolecular Chemistry'
_journal_page_first 7369
_journal_page_last 7373
_journal_paper_doi 10.1039/D1OB01094H
_journal_volume 19
_journal_year 2021
_chemical_formula_moiety 'C30 H21 B N2 O4, 1.5(C3 H6 O)'
_chemical_formula_sum 'C34.5 H30 B N2 O5.5'
_chemical_formula_weight 571.41
_space_group_crystal_system monoclinic
_space_group_IT_number 14
_space_group_name_Hall '-P 2ybc'
_space_group_name_H-M_alt 'P 1 21/c 1'
_atom_sites_solution_hydrogens geom
_audit_creation_method SHELXL-2014/7
_audit_update_record
;
2021-05-29 deposited with the CCDC.	2021-08-06 downloaded from the CCDC.
;
_cell_angle_alpha 90
_cell_angle_beta 91.689(7)
_cell_angle_gamma 90
_cell_formula_units_Z 8
_cell_length_a 11.069(3)
_cell_length_b 30.848(9)
_cell_length_c 17.795(5)
_cell_measurement_reflns_used 171814
_cell_measurement_temperature 100(2)
_cell_measurement_theta_max 16.115
_cell_measurement_theta_min 0.794
_cell_volume 6074(3)
_computing_cell_refinement 'Rapid Auto(Rigaku)'
_computing_data_collection 'Rapid Auto(Rigaku)'
_computing_data_reduction 'Rapid Auto(Rigaku)'
_computing_structure_refinement 'SHELXL-2014/7 (Sheldrick, 2014)'
_computing_structure_solution 'SHELXT (Sheldrick, 2014)'
_diffrn_ambient_temperature 100(2)
_diffrn_detector_area_resol_mean 5.814
_diffrn_measured_fraction_theta_full 1.000
_diffrn_measured_fraction_theta_max 0.986
_diffrn_measurement_device_type 'Pilatus3 CdTe 1M'
_diffrn_measurement_method \w
_diffrn_radiation_type Synchrotron
_diffrn_radiation_wavelength 0.4275
_diffrn_reflns_av_R_equivalents 0.1526
_diffrn_reflns_av_unetI/netI 0.0654
_diffrn_reflns_Laue_measured_fraction_full 1.000
_diffrn_reflns_Laue_measured_fraction_max 0.986
_diffrn_reflns_limit_h_max 14
_diffrn_reflns_limit_h_min -14
_diffrn_reflns_limit_k_max 39
_diffrn_reflns_limit_k_min -39
_diffrn_reflns_limit_l_max 22
_diffrn_reflns_limit_l_min -22
_diffrn_reflns_number 171814
_diffrn_reflns_point_group_measured_fraction_full 1.000
_diffrn_reflns_point_group_measured_fraction_max 0.986
_diffrn_reflns_theta_full 14.862
_diffrn_reflns_theta_max 16.115
_diffrn_reflns_theta_min 0.794
_diffrn_source 'BL02B1 beamline SPring-8'
_exptl_absorpt_coefficient_mu 0.037
_exptl_absorpt_correction_T_max 1.0000
_exptl_absorpt_correction_T_min 0.6604
_exptl_absorpt_correction_type multi-scan
_exptl_absorpt_process_details
;
PROCESS-AUTO (1998). Automatic Data Acquisition and Processing Package
for 2D image data. Rigaku Corporation, Tokyo, Japan.
;
_exptl_crystal_colour red
_exptl_crystal_density_diffrn 1.250
_exptl_crystal_density_meas ?
_exptl_crystal_description prism
_exptl_crystal_F_000 2400
_exptl_crystal_size_max 0.100
_exptl_crystal_size_mid 0.030
_exptl_crystal_size_min 0.010
_refine_diff_density_max 0.819
_refine_diff_density_min -0.277
_refine_diff_density_rms 0.056
_refine_ls_extinction_method none
_refine_ls_goodness_of_fit_ref 1.127
_refine_ls_hydrogen_treatment constr
_refine_ls_matrix_type full
_refine_ls_number_parameters 781
_refine_ls_number_reflns 13739
_refine_ls_number_restraints 0
_refine_ls_restrained_S_all 1.127
_refine_ls_R_factor_all 0.1126
_refine_ls_R_factor_gt 0.0737
_refine_ls_shift/su_max 0.000
_refine_ls_shift/su_mean 0.000
_refine_ls_structure_factor_coef Fsqd
_refine_ls_weighting_details 'w=1/[\s^2^(Fo^2^)+(0.1000P)^2^] where P=(Fo^2^+2Fc^2^)/3'
_refine_ls_weighting_scheme calc
_refine_ls_wR_factor_gt 0.1903
_refine_ls_wR_factor_ref 0.2130
_reflns_Friedel_coverage 0.000
_reflns_number_gt 8299
_reflns_number_total 13739
_reflns_threshold_expression 'I > 2\s(I)'
_cod_data_source_file d1ob01094h2.cif
_cod_data_source_block tm-1-2
_cod_depositor_comments
;
The following automatic conversions were performed:

data item '_exptl_crystal_density_meas' value 'not measured' was
changed to '?' -- the value is perceived as not measured.

Automatic conversion script
Id: cif_fix_values 7556 2019-12-06 15:28:31Z antanas 

 Adding full bibliography for 7158218--7158229.cif.
;
_cod_original_sg_symbol_H-M 'P 21/c'
_cod_original_formula_sum 'C34.50 H30 B N2 O5.50'
_cod_database_code 7158221
_shelx_shelxl_version_number 2014/7
_shelx_space_group_comment
;
The symmetry employed for this shelxl refinement is uniquely defined
by the following loop, which should always be used as a source of
symmetry information in preference to the above space-group names.
They are only intended as comments.
;
_shelx_estimated_absorpt_t_min 0.996
_shelx_estimated_absorpt_t_max 1.000

loop_
_space_group_symop_operation_xyz
'x, y, z'
'-x, y+1/2, -z+1/2'
'-x, -y, -z'
'x, -y-1/2, z-1/2'

loop_
_atom_site_label
_atom_site_type_symbol
_atom_site_fract_x
_atom_site_fract_y
_atom_site_fract_z
_atom_site_U_iso_or_equiv
_atom_site_adp_type
_atom_site_occupancy
_atom_site_site_symmetry_order
_atom_site_calc_flag
_atom_site_refinement_flags_posn
_atom_site_refinement_flags_adp
_atom_site_refinement_flags_occupancy
_atom_site_disorder_assembly
_atom_site_disorder_group
C1 C -0.0443(3) 0.70216(10) 0.39892(14) 0.0614(7) Uani 1 1 d . . . . .
H1 H 0.0229 0.7060 0.4327 0.074 Uiso 1 1 calc R U . . .
C2 C -0.0712(3) 0.73394(10) 0.34473(16) 0.0685(8) Uani 1 1 d . . . . .
H2 H -0.0217 0.7590 0.3416 0.082 Uiso 1 1 calc R U . . .
C3 C -0.1711(3) 0.72889(11) 0.29502(16) 0.0708(9) Uani 1 1 d . . . . .
H3 H -0.1891 0.7504 0.2582 0.085 Uiso 1 1 calc R U . . .
C4 C -0.2433(3) 0.69234(11) 0.29991(15) 0.0663(8) Uani 1 1 d . . . . .
H4 H -0.3111 0.6889 0.2664 0.080 Uiso 1 1 calc R U . . .
C5 C -0.2171(3) 0.66046(11) 0.35378(15) 0.0611(7) Uani 1 1 d . . . . .
H5 H -0.2676 0.6357 0.3570 0.073 Uiso 1 1 calc R U . . .
C6 C -0.1148(3) 0.66499(10) 0.40389(13) 0.0546(7) Uani 1 1 d . . . . .
C7 C -0.0864(2) 0.62898(10) 0.45604(13) 0.0540(6) Uani 1 1 d . . . . .
C8 C -0.1317(3) 0.58671(10) 0.45571(14) 0.0586(7) Uani 1 1 d . . . . .
H8 H -0.1920 0.5755 0.4219 0.070 Uiso 1 1 calc R U . . .
C9 C -0.0725(2) 0.56370(10) 0.51418(15) 0.0574(7) Uani 1 1 d . . . . .
H9 H -0.0850 0.5341 0.5267 0.069 Uiso 1 1 calc R U . . .
C10 C 0.0079(2) 0.59209(10) 0.55053(14) 0.0531(6) Uani 1 1 d . . . . .
C11 C 0.0902(2) 0.58423(9) 0.61358(13) 0.0512(6) Uani 1 1 d . . . . .
C12 C 0.1051(2) 0.54344(10) 0.64485(14) 0.0543(6) Uani 1 1 d . . . . .
H12 H 0.0608 0.5195 0.6251 0.065 Uiso 1 1 calc R U . . .
C13 C 0.1872(2) 0.53779(9) 0.70660(13) 0.0495(6) Uani 1 1 d . . . . .
C14 C 0.2031(2) 0.49720(9) 0.74420(13) 0.0497(6) Uani 1 1 d . . . . .
C15 C 0.1441(2) 0.45744(9) 0.73352(14) 0.0545(6) Uani 1 1 d . . . . .
H15 H 0.0778 0.4519 0.6998 0.065 Uiso 1 1 calc R U . . .
C16 C 0.2006(3) 0.42724(10) 0.78160(15) 0.0553(6) Uani 1 1 d . . . . .
H16 H 0.1794 0.3975 0.7863 0.066 Uiso 1 1 calc R U . . .
C17 C 0.2944(2) 0.44872(9) 0.82182(13) 0.0497(6) Uani 1 1 d . . . . .
C18 C 0.3827(2) 0.43021(9) 0.87647(13) 0.0494(6) Uani 1 1 d . . . . .
C19 C 0.4720(3) 0.45555(10) 0.91296(14) 0.0540(6) Uani 1 1 d . . . . .
H19 H 0.4772 0.4856 0.9021 0.065 Uiso 1 1 calc R U . . .
C20 C 0.5537(3) 0.43677(10) 0.96532(15) 0.0612(7) Uani 1 1 d . . . . .
H20 H 0.6137 0.4542 0.9898 0.073 Uiso 1 1 calc R U . . .
C21 C 0.5467(3) 0.39280(10) 0.98128(15) 0.0631(7) Uani 1 1 d . . . . .
H21 H 0.6011 0.3802 1.0174 0.076 Uiso 1 1 calc R U . . .
C22 C 0.4604(3) 0.36715(11) 0.94446(15) 0.0632(7) Uani 1 1 d . . . . .
H22 H 0.4573 0.3369 0.9545 0.076 Uiso 1 1 calc R U . . .
C23 C 0.3781(3) 0.38568(10) 0.89274(15) 0.0581(7) Uani 1 1 d . . . . .
H23 H 0.3186 0.3680 0.8684 0.070 Uiso 1 1 calc R U . . .
C24 C 0.3120(3) 0.65141(9) 0.73535(14) 0.0574(7) Uani 1 1 d . . . . .
C25 C 0.2712(3) 0.67253(10) 0.80043(15) 0.0672(8) Uani 1 1 d . . . . .
H25 H 0.1980 0.6640 0.8228 0.081 Uiso 1 1 calc R U . . .
C26 C 0.3417(3) 0.70657(11) 0.83132(17) 0.0717(9) Uani 1 1 d . . . . .
H26 H 0.3158 0.7209 0.8753 0.086 Uiso 1 1 calc R U . . .
C27 C 0.4478(3) 0.71951(11) 0.79891(17) 0.0710(9) Uani 1 1 d . . . . .
H27 H 0.4930 0.7428 0.8206 0.085 Uiso 1 1 calc R U . . .
C28 C 0.4900(3) 0.69879(10) 0.73435(16) 0.0640(8) Uani 1 1 d . . . . .
H28 H 0.5627 0.7075 0.7117 0.077 Uiso 1 1 calc R U . . .
C29 C 0.4191(3) 0.66442(9) 0.70483(14) 0.0551(7) Uani 1 1 d . . . . .
C30 C 0.4478(3) 0.63627(9) 0.63892(14) 0.0542(6) Uani 1 1 d . . . . .
N1 N 0.2937(2) 0.49123(7) 0.79902(11) 0.0495(5) Uani 1 1 d . . . . .
H1A H 0.3430 0.5115 0.8164 0.059 Uiso 1 1 calc R U . . .
N2 N -0.0003(2) 0.63193(8) 0.51408(11) 0.0539(5) Uani 1 1 d . . . . .
H2A H 0.0423 0.6552 0.5259 0.065 Uiso 1 1 calc R U . . .
O1 O 0.15008(17) 0.61883(6) 0.64051(10) 0.0574(5) Uani 1 1 d . . . . .
O2 O 0.25349(17) 0.57065(6) 0.73124(10) 0.0560(5) Uani 1 1 d . . . . .
B1 B 0.2630(3) 0.61095(11) 0.68650(16) 0.0530(7) Uani 1 1 d . . . . .
C32 C 1.0421(3) 0.32309(10) 0.96244(18) 0.0689(8) Uani 1 1 d . . . . .
H32 H 1.1039 0.3021 0.9704 0.083 Uiso 1 1 calc R U . . .
C33 C 0.9728(3) 0.33596(11) 1.02194(17) 0.0725(9) Uani 1 1 d . . . . .
H33 H 0.9860 0.3234 1.0703 0.087 Uiso 1 1 calc R U . . .
C34 C 0.8840(3) 0.36723(11) 1.01081(17) 0.0671(8) Uani 1 1 d . . . . .
H34 H 0.8372 0.3765 1.0517 0.081 Uiso 1 1 calc R U . . .
C35 C 0.8633(3) 0.38522(10) 0.93936(15) 0.0605(7) Uani 1 1 d . . . . .
H35 H 0.8023 0.4066 0.9322 0.073 Uiso 1 1 calc R U . . .
C50 C 0.3641(3) 0.66817(11) 0.38290(18) 0.0747(9) Uani 1 1 d . . . . .
H50 H 0.3255 0.6901 0.4110 0.090 Uiso 1 1 calc R U . . .
C51 C 0.3611(3) 0.66986(12) 0.3037(2) 0.0755(10) Uani 1 1 d . . . . .
H51 H 0.3211 0.6930 0.2779 0.091 Uiso 1 1 calc R U . . .
C52 C 0.4168(3) 0.63760(13) 0.26420(17) 0.0754(10) Uani 1 1 d . . . . .
H52 H 0.4146 0.6385 0.2108 0.091 Uiso 1 1 calc R U . . .
C53 C 0.4765(3) 0.60355(12) 0.30092(15) 0.0688(9) Uani 1 1 d . . . . .
H53 H 0.5134 0.5815 0.2723 0.083 Uiso 1 1 calc R U . . .
B2 B 0.6837(3) 0.54240(10) 0.71821(15) 0.0516(7) Uani 1 1 d . . . . .
O3 O 0.36297(18) 0.60540(6) 0.63044(10) 0.0570(5) Uani 1 1 d . . . . .
O4 O 0.53392(19) 0.63964(7) 0.59779(10) 0.0618(5) Uani 1 1 d . . . . .
C31 C 1.0221(3) 0.34062(10) 0.89081(17) 0.0610(7) Uani 1 1 d . . . . .
H31 H 1.0698 0.3313 0.8504 0.073 Uiso 1 1 calc R U . . .
C36 C 0.9318(3) 0.37203(9) 0.87815(15) 0.0546(6) Uani 1 1 d . . . . .
C37 C 0.9066(2) 0.38904(9) 0.80165(14) 0.0515(6) Uani 1 1 d . . . . .
C38 C 0.9230(2) 0.36940(9) 0.73171(14) 0.0538(6) Uani 1 1 d . . . . .
H38 H 0.9590 0.3419 0.7235 0.065 Uiso 1 1 calc R U . . .
C39 C 0.8770(2) 0.39747(9) 0.67587(15) 0.0521(6) Uani 1 1 d . . . . .
H39 H 0.8755 0.3923 0.6232 0.063 Uiso 1 1 calc R U . . .
C40 C 0.8335(2) 0.43451(9) 0.71164(13) 0.0478(6) Uani 1 1 d . . . . .
C41 C 0.7766(2) 0.47319(9) 0.68278(13) 0.0496(6) Uani 1 1 d . . . . .
C42 C 0.7368(2) 0.47862(9) 0.60831(13) 0.0492(6) Uani 1 1 d . . . . .
H42 H 0.7493 0.4564 0.5725 0.059 Uiso 1 1 calc R U . . .
C43 C 0.6787(2) 0.51691(9) 0.58681(13) 0.0473(6) Uani 1 1 d . . . . .
C44 C 0.6350(2) 0.52629(9) 0.51145(13) 0.0480(6) Uani 1 1 d . . . . .
C45 C 0.6393(2) 0.50103(9) 0.44584(13) 0.0515(6) Uani 1 1 d . . . . .
H45 H 0.6729 0.4728 0.4415 0.062 Uiso 1 1 calc R U . . .
C46 C 0.5843(2) 0.52563(10) 0.38780(13) 0.0543(7) Uani 1 1 d . . . . .
H46 H 0.5743 0.5168 0.3368 0.065 Uiso 1 1 calc R U . . .
C47 C 0.5468(2) 0.56508(9) 0.41733(13) 0.0516(6) Uani 1 1 d . . . . .
C48 C 0.4827(2) 0.60145(10) 0.38030(14) 0.0544(7) Uani 1 1 d . . . . .
C49 C 0.4240(3) 0.63419(10) 0.41970(16) 0.0645(8) Uani 1 1 d . . . . .
H49 H 0.4250 0.6332 0.4731 0.077 Uiso 1 1 calc R U . . .
C54 C 0.7291(2) 0.58619(9) 0.75926(13) 0.0496(6) Uani 1 1 d . . . . .
C55 C 0.8286(3) 0.61363(9) 0.75282(14) 0.0552(6) Uani 1 1 d . . . . .
H55 H 0.8893 0.6073 0.7178 0.066 Uiso 1 1 calc R U . . .
C56 C 0.8383(3) 0.65062(9) 0.79844(15) 0.0577(7) Uani 1 1 d . . . . .
H56 H 0.9055 0.6695 0.7940 0.069 Uiso 1 1 calc R U . . .
C57 C 0.7493(3) 0.65997(10) 0.85067(14) 0.0588(7) Uani 1 1 d . . . . .
H57 H 0.7574 0.6850 0.8815 0.071 Uiso 1 1 calc R U . . .
C58 C 0.6496(3) 0.63313(9) 0.85784(13) 0.0543(6) Uani 1 1 d . . . . .
H58 H 0.5890 0.6395 0.8930 0.065 Uiso 1 1 calc R U . . .
C59 C 0.6411(2) 0.59646(8) 0.81176(12) 0.0487(6) Uani 1 1 d . . . . .
C60 C 0.5434(3) 0.56327(9) 0.80903(12) 0.0503(6) Uani 1 1 d . . . . .
O5 O 0.76384(17) 0.50450(6) 0.73351(9) 0.0558(5) Uani 1 1 d . . . . .
O6 O 0.66003(17) 0.54860(6) 0.63589(9) 0.0522(4) Uani 1 1 d . . . . .
O7 O 0.56477(17) 0.53349(6) 0.75516(9) 0.0524(4) Uani 1 1 d . . . . .
O8 O 0.45467(18) 0.56101(6) 0.84879(9) 0.0568(5) Uani 1 1 d . . . . .
N3 N 0.57807(19) 0.56484(7) 0.49305(10) 0.0495(5) Uani 1 1 d . . . . .
H3A H 0.5638 0.5860 0.5247 0.059 Uiso 1 1 calc R U . . .
N4 N 0.8529(2) 0.42858(7) 0.78849(12) 0.0512(5) Uani 1 1 d . . . . .
H4A H 0.8336 0.4473 0.8234 0.061 Uiso 1 1 calc R U . . .
C61 C 0.9967(3) 0.52995(12) 0.88472(18) 0.0745(9) Uani 1 1 d . . . . .
H61 H 1.0181 0.5036 0.8574 0.112 Uiso 1 1 calc R U . . .
H61A H 1.0606 0.5367 0.9222 0.112 Uiso 1 1 calc R U . . .
H61B H 0.9878 0.5541 0.8493 0.112 Uiso 1 1 calc R U . . .
C62 C 0.8803(3) 0.52301(10) 0.92324(14) 0.0568(7) Uani 1 1 d . . . . .
C63 C 0.8405(3) 0.55765(11) 0.97657(18) 0.0710(8) Uani 1 1 d . . . . .
H63 H 0.7593 0.5509 0.9937 0.107 Uiso 1 1 calc R U . . .
H63A H 0.8394 0.5857 0.9508 0.107 Uiso 1 1 calc R U . . .
H63B H 0.8969 0.5589 1.0200 0.107 Uiso 1 1 calc R U . . .
O9 O 0.8199(2) 0.49029(7) 0.91250(11) 0.0681(5) Uani 1 1 d . . . . .
C64 C 0.7783(3) 0.70232(12) 0.59069(18) 0.0741(9) Uani 1 1 d . . . . .
H64 H 0.8007 0.7044 0.6443 0.111 Uiso 1 1 calc R U . . .
H64A H 0.8508 0.7053 0.5608 0.111 Uiso 1 1 calc R U . . .
H64B H 0.7407 0.6741 0.5805 0.111 Uiso 1 1 calc R U . . .
C65 C 0.6909(3) 0.73757(11) 0.57013(17) 0.0693(8) Uani 1 1 d . . . . .
C66 C 0.6292(3) 0.73442(12) 0.49367(17) 0.0777(9) Uani 1 1 d . . . . .
H66 H 0.5787 0.7601 0.4849 0.117 Uiso 1 1 calc R U . . .
H66A H 0.5786 0.7084 0.4914 0.117 Uiso 1 1 calc R U . . .
H66B H 0.6903 0.7327 0.4550 0.117 Uiso 1 1 calc R U . . .
O10 O 0.6689(3) 0.76718(9) 0.61333(14) 0.1019(9) Uani 1 1 d . . . . .
C67 C 0.2890(4) 0.76669(14) 0.5833(3) 0.1007(13) Uani 1 1 d . . . . .
H67 H 0.3291 0.7623 0.5354 0.151 Uiso 1 1 calc R U . . .
H67A H 0.3476 0.7625 0.6250 0.151 Uiso 1 1 calc R U . . .
H67B H 0.2564 0.7962 0.5851 0.151 Uiso 1 1 calc R U . . .
C68 C 0.1880(3) 0.73463(11) 0.58971(18) 0.0724(9) Uani 1 1 d . . . . .
C69 C 0.1177(4) 0.73530(14) 0.6603(2) 0.0946(12) Uani 1 1 d . . . . .
H69 H 0.0648 0.7608 0.6601 0.142 Uiso 1 1 calc R U . . .
H69A H 0.1736 0.7366 0.7039 0.142 Uiso 1 1 calc R U . . .
H69B H 0.0686 0.7089 0.6630 0.142 Uiso 1 1 calc R U . . .
O11 O 0.1639(2) 0.70935(8) 0.53866(12) 0.0779(6) Uani 1 1 d . . . . .

loop_
_atom_site_aniso_label
_atom_site_aniso_U_11
_atom_site_aniso_U_22
_atom_site_aniso_U_33
_atom_site_aniso_U_23
_atom_site_aniso_U_13
_atom_site_aniso_U_12
C1 0.0800(19) 0.0673(19) 0.0360(13) -0.0038(12) -0.0135(12) 0.0096(15)
C2 0.101(2) 0.0617(18) 0.0414(14) -0.0018(12) -0.0164(15) 0.0029(16)
C3 0.101(2) 0.071(2) 0.0389(14) -0.0026(13) -0.0211(14) 0.0148(18)
C4 0.081(2) 0.079(2) 0.0368(14) -0.0058(13) -0.0185(13) 0.0143(17)
C5 0.0661(17) 0.077(2) 0.0392(13) -0.0012(13) -0.0122(12) 0.0060(15)
C6 0.0636(16) 0.0685(18) 0.0311(12) 0.0001(11) -0.0072(10) 0.0101(14)
C7 0.0573(15) 0.0740(19) 0.0304(12) -0.0014(11) -0.0048(10) 0.0031(13)
C8 0.0555(15) 0.084(2) 0.0355(13) 0.0039(13) -0.0062(11) -0.0055(14)
C9 0.0578(15) 0.0745(19) 0.0395(13) 0.0061(12) -0.0044(11) -0.0048(14)
C10 0.0576(15) 0.0676(17) 0.0340(12) 0.0032(11) -0.0022(10) 0.0020(13)
C11 0.0523(14) 0.0672(17) 0.0339(12) 0.0005(11) -0.0035(10) 0.0019(12)
C12 0.0593(15) 0.0665(17) 0.0366(13) -0.0002(12) -0.0064(11) -0.0014(13)
C13 0.0518(14) 0.0628(16) 0.0337(12) 0.0014(11) -0.0019(10) 0.0009(12)
C14 0.0543(14) 0.0627(16) 0.0319(12) 0.0014(11) -0.0015(10) 0.0008(12)
C15 0.0571(15) 0.0673(18) 0.0389(13) -0.0010(12) -0.0040(11) -0.0043(13)
C16 0.0628(16) 0.0615(17) 0.0412(13) -0.0005(12) -0.0052(11) -0.0065(13)
C17 0.0592(15) 0.0576(16) 0.0323(12) -0.0019(10) -0.0004(10) -0.0041(12)
C18 0.0595(15) 0.0598(16) 0.0286(11) 0.0005(10) -0.0007(10) -0.0021(12)
C19 0.0648(16) 0.0601(16) 0.0365(13) 0.0032(11) -0.0066(11) -0.0035(13)
C20 0.0675(17) 0.076(2) 0.0390(14) 0.0037(13) -0.0113(12) -0.0045(15)
C21 0.0735(19) 0.077(2) 0.0380(14) 0.0098(13) -0.0056(12) 0.0038(15)
C22 0.080(2) 0.0666(19) 0.0426(14) 0.0091(13) -0.0041(13) 0.0004(15)
C23 0.0700(18) 0.0639(18) 0.0398(13) 0.0009(12) -0.0063(12) -0.0077(14)
C24 0.0769(18) 0.0602(17) 0.0342(12) 0.0057(11) -0.0137(12) 0.0038(14)
C25 0.092(2) 0.072(2) 0.0371(14) -0.0042(13) -0.0097(14) 0.0077(16)
C26 0.097(2) 0.075(2) 0.0422(15) -0.0095(14) -0.0133(15) 0.0082(18)
C27 0.099(2) 0.0672(19) 0.0450(16) -0.0063(13) -0.0221(16) 0.0014(17)
C28 0.082(2) 0.0654(18) 0.0441(14) 0.0017(13) -0.0160(13) -0.0028(15)
C29 0.0750(18) 0.0582(16) 0.0312(12) 0.0016(11) -0.0153(11) -0.0009(14)
C30 0.0703(17) 0.0586(16) 0.0332(12) 0.0051(11) -0.0111(12) 0.0036(14)
N1 0.0594(12) 0.0598(13) 0.0290(9) -0.0006(9) -0.0061(8) -0.0037(10)
N2 0.0590(13) 0.0681(15) 0.0339(10) -0.0011(10) -0.0085(9) 0.0029(11)
O1 0.0676(12) 0.0645(12) 0.0394(9) 0.0003(8) -0.0131(8) 0.0017(9)
O2 0.0700(12) 0.0594(11) 0.0377(9) 0.0024(8) -0.0126(8) -0.0050(9)
B1 0.0624(18) 0.0609(19) 0.0350(14) 0.0036(12) -0.0118(12) 0.0016(15)
C32 0.079(2) 0.0637(19) 0.0622(19) 0.0083(14) -0.0249(16) 0.0004(15)
C33 0.090(2) 0.078(2) 0.0473(16) 0.0136(15) -0.0245(15) -0.0055(18)
C34 0.082(2) 0.074(2) 0.0449(15) 0.0052(14) -0.0077(14) -0.0018(16)
C35 0.0712(18) 0.0671(18) 0.0426(14) 0.0073(12) -0.0095(12) -0.0008(14)
C50 0.097(2) 0.0660(19) 0.0588(18) 0.0035(15) -0.0319(17) -0.0016(17)
C51 0.076(2) 0.082(2) 0.066(2) 0.0262(18) -0.0275(16) -0.0133(18)
C52 0.0611(18) 0.122(3) 0.0427(15) 0.0282(18) -0.0114(13) -0.0091(19)
C53 0.0630(17) 0.110(3) 0.0334(13) 0.0135(14) -0.0045(12) 0.0008(17)
B2 0.0689(19) 0.0570(18) 0.0284(13) -0.0015(11) -0.0073(12) -0.0012(14)
O3 0.0704(12) 0.0644(12) 0.0356(9) -0.0032(8) -0.0098(8) 0.0002(9)
O4 0.0724(13) 0.0758(13) 0.0369(9) 0.0016(9) -0.0066(9) -0.0023(10)
C31 0.0666(17) 0.0627(18) 0.0527(16) 0.0010(13) -0.0162(13) -0.0025(14)
C36 0.0632(16) 0.0560(16) 0.0438(14) 0.0031(11) -0.0122(11) -0.0043(13)
C37 0.0542(15) 0.0553(16) 0.0445(13) 0.0006(11) -0.0082(11) -0.0031(12)
C38 0.0596(15) 0.0580(16) 0.0434(14) -0.0006(11) -0.0069(11) 0.0025(12)
C39 0.0552(15) 0.0606(17) 0.0401(13) -0.0012(11) -0.0077(11) -0.0021(12)
C40 0.0522(14) 0.0544(15) 0.0364(12) 0.0009(10) -0.0080(10) -0.0041(11)
C41 0.0545(14) 0.0576(15) 0.0364(12) -0.0036(11) -0.0063(10) -0.0042(12)
C42 0.0576(14) 0.0576(15) 0.0321(11) -0.0043(10) -0.0044(10) -0.0034(12)
C43 0.0534(14) 0.0590(15) 0.0293(11) -0.0050(10) -0.0036(9) -0.0069(12)
C44 0.0552(14) 0.0592(16) 0.0293(11) -0.0038(10) -0.0036(10) -0.0046(12)
C45 0.0565(15) 0.0678(17) 0.0301(11) -0.0059(11) -0.0017(10) -0.0026(12)
C46 0.0564(15) 0.0792(19) 0.0272(11) -0.0049(12) -0.0032(10) -0.0052(13)
C47 0.0551(14) 0.0747(18) 0.0247(11) 0.0048(11) -0.0058(10) -0.0089(13)
C48 0.0538(15) 0.0765(19) 0.0324(12) 0.0091(12) -0.0077(10) -0.0131(13)
C49 0.085(2) 0.0650(18) 0.0416(14) 0.0044(13) -0.0225(14) -0.0059(15)
C54 0.0649(16) 0.0549(15) 0.0281(11) 0.0003(10) -0.0106(10) 0.0036(12)
C55 0.0675(17) 0.0621(17) 0.0353(13) -0.0015(11) -0.0087(11) -0.0010(14)
C56 0.0690(17) 0.0586(17) 0.0450(14) 0.0008(12) -0.0090(12) -0.0076(13)
C57 0.0811(19) 0.0579(17) 0.0368(13) -0.0035(11) -0.0099(12) -0.0046(14)
C58 0.0735(17) 0.0588(16) 0.0301(12) -0.0024(11) -0.0059(11) -0.0032(14)
C59 0.0659(16) 0.0528(15) 0.0266(11) 0.0017(10) -0.0106(10) -0.0002(12)
C60 0.0699(16) 0.0575(16) 0.0227(11) 0.0024(10) -0.0120(11) -0.0004(13)
O5 0.0770(12) 0.0569(11) 0.0327(9) -0.0042(7) -0.0135(8) 0.0053(9)
O6 0.0724(12) 0.0571(11) 0.0266(8) -0.0044(7) -0.0094(7) 0.0033(9)
O7 0.0700(11) 0.0572(11) 0.0292(8) -0.0036(7) -0.0124(7) -0.0051(9)
O8 0.0713(12) 0.0695(12) 0.0292(8) 0.0003(8) -0.0066(8) -0.0085(9)
N3 0.0589(12) 0.0655(14) 0.0236(9) -0.0018(9) -0.0076(8) -0.0037(10)
N4 0.0593(13) 0.0567(13) 0.0372(11) -0.0014(9) -0.0068(9) 0.0027(10)
C61 0.079(2) 0.090(2) 0.0547(18) -0.0089(16) 0.0061(15) -0.0007(18)
C62 0.0733(18) 0.0651(18) 0.0317(12) 0.0038(11) -0.0057(11) 0.0018(15)
C63 0.084(2) 0.076(2) 0.0533(17) -0.0158(15) 0.0027(15) -0.0018(17)
O9 0.0930(15) 0.0688(13) 0.0424(10) -0.0035(9) 0.0034(10) -0.0063(12)
C64 0.078(2) 0.095(2) 0.0489(16) -0.0051(16) -0.0046(14) 0.0057(18)
C65 0.085(2) 0.078(2) 0.0448(16) 0.0000(14) 0.0011(14) -0.0091(17)
C66 0.099(3) 0.085(2) 0.0480(17) -0.0011(15) -0.0131(16) 0.0042(19)
O10 0.147(3) 0.102(2) 0.0558(14) -0.0168(14) -0.0141(15) 0.0271(18)
C67 0.107(3) 0.094(3) 0.098(3) 0.003(2) -0.041(2) -0.011(2)
C68 0.087(2) 0.075(2) 0.0538(17) -0.0017(15) -0.0287(16) 0.0082(17)
C69 0.126(3) 0.099(3) 0.058(2) 0.0025(19) -0.014(2) 0.034(2)
O11 0.0990(16) 0.0832(15) 0.0497(12) -0.0015(11) -0.0247(11) -0.0055(13)

loop_
_atom_type_symbol
_atom_type_description
_atom_type_scat_dispersion_real
_atom_type_scat_dispersion_imag
_atom_type_scat_source
C C 0.0000 0.0005 'International Tables Vol C Tables 4.2.6.8 and 6.1.1.4'
H H 0.0000 0.0000 'International Tables Vol C Tables 4.2.6.8 and 6.1.1.4'
O O 0.0021 0.0020 'International Tables Vol C Tables 4.2.6.8 and 6.1.1.4'
N N 0.0007 0.0011 'International Tables Vol C Tables 4.2.6.8 and 6.1.1.4'
B B 0.0000 0.0002 'International Tables Vol C Tables 4.2.6.8 and 6.1.1.4'

loop_
_geom_angle_atom_site_label_1
_geom_angle_atom_site_label_2
_geom_angle_atom_site_label_3
_geom_angle
_geom_angle_site_symmetry_1
_geom_angle_site_symmetry_3
_geom_angle_publ_flag
C6 C1 C2 120.8(3) . . ?
C6 C1 H1 119.6 . . ?
C2 C1 H1 119.6 . . ?
C1 C2 C3 120.2(3) . . ?
C1 C2 H2 119.9 . . ?
C3 C2 H2 119.9 . . ?
C4 C3 C2 119.7(3) . . ?
C4 C3 H3 120.2 . . ?
C2 C3 H3 120.2 . . ?
C3 C4 C5 120.5(3) . . ?
C3 C4 H4 119.8 . . ?
C5 C4 H4 119.8 . . ?
C4 C5 C6 120.3(3) . . ?
C4 C5 H5 119.9 . . ?
C6 C5 H5 119.9 . . ?
C1 C6 C5 118.5(3) . . ?
C1 C6 C7 123.4(2) . . ?
C5 C6 C7 118.0(3) . . ?
N2 C7 C8 107.6(2) . . ?
N2 C7 C6 123.2(3) . . ?
C8 C7 C6 129.1(2) . . ?
C7 C8 C9 108.0(2) . . ?
C7 C8 H8 126.0 . . ?
C9 C8 H8 126.0 . . ?
C10 C9 C8 107.7(3) . . ?
C10 C9 H9 126.2 . . ?
C8 C9 H9 126.2 . . ?
N2 C10 C9 107.9(2) . . ?
N2 C10 C11 122.7(2) . . ?
C9 C10 C11 129.4(3) . . ?
O1 C11 C12 121.9(2) . . ?
O1 C11 C10 116.0(2) . . ?
C12 C11 C10 122.0(3) . . ?
C11 C12 C13 119.4(3) . . ?
C11 C12 H12 120.3 . . ?
C13 C12 H12 120.3 . . ?
O2 C13 C12 120.1(2) . . ?
O2 C13 C14 117.3(2) . . ?
C12 C13 C14 122.6(2) . . ?
N1 C14 C15 107.6(2) . . ?
N1 C14 C13 121.4(2) . . ?
C15 C14 C13 130.9(2) . . ?
C16 C15 C14 107.6(2) . . ?
C16 C15 H15 126.2 . . ?
C14 C15 H15 126.2 . . ?
C15 C16 C17 107.9(3) . . ?
C15 C16 H16 126.1 . . ?
C17 C16 H16 126.1 . . ?
N1 C17 C16 107.5(2) . . ?
N1 C17 C18 124.3(2) . . ?
C16 C17 C18 128.1(3) . . ?
C19 C18 C23 118.6(2) . . ?
C19 C18 C17 122.3(2) . . ?
C23 C18 C17 119.2(2) . . ?
C18 C19 C20 120.5(3) . . ?
C18 C19 H19 119.7 . . ?
C20 C19 H19 119.7 . . ?
C21 C20 C19 120.0(3) . . ?
C21 C20 H20 120.0 . . ?
C19 C20 H20 120.0 . . ?
C20 C21 C22 120.1(3) . . ?
C20 C21 H21 120.0 . . ?
C22 C21 H21 120.0 . . ?
C21 C22 C23 120.2(3) . . ?
C21 C22 H22 119.9 . . ?
C23 C22 H22 119.9 . . ?
C22 C23 C18 120.6(3) . . ?
C22 C23 H23 119.7 . . ?
C18 C23 H23 119.7 . . ?
C29 C24 C25 119.2(3) . . ?
C29 C24 B1 107.1(2) . . ?
C25 C24 B1 133.7(3) . . ?
C26 C25 C24 118.4(3) . . ?
C26 C25 H25 120.8 . . ?
C24 C25 H25 120.8 . . ?
C27 C26 C25 121.3(3) . . ?
C27 C26 H26 119.3 . . ?
C25 C26 H26 119.3 . . ?
C26 C27 C28 121.1(3) . . ?
C26 C27 H27 119.5 . . ?
C28 C27 H27 119.5 . . ?
C27 C28 C29 116.9(3) . . ?
C27 C28 H28 121.6 . . ?
C29 C28 H28 121.6 . . ?
C24 C29 C28 123.2(3) . . ?
C24 C29 C30 110.1(2) . . ?
C28 C29 C30 126.7(3) . . ?
O4 C30 O3 123.2(3) . . ?
O4 C30 C29 127.2(3) . . ?
O3 C30 C29 109.6(2) . . ?
C17 N1 C14 109.4(2) . . ?
C17 N1 H1A 125.3 . . ?
C14 N1 H1A 125.3 . . ?
C7 N2 C10 108.8(2) . . ?
C7 N2 H2A 125.6 . . ?
C10 N2 H2A 125.6 . . ?
C11 O1 B1 117.7(2) . . ?
C13 O2 B1 120.9(2) . . ?
O2 B1 O1 111.1(2) . . ?
O2 B1 O3 108.8(2) . . ?
O1 B1 O3 105.8(2) . . ?
O2 B1 C24 112.9(2) . . ?
O1 B1 C24 115.7(2) . . ?
O3 B1 C24 101.7(2) . . ?
C33 C32 C31 120.7(3) . . ?
C33 C32 H32 119.6 . . ?
C31 C32 H32 119.6 . . ?
C32 C33 C34 119.8(3) . . ?
C32 C33 H33 120.1 . . ?
C34 C33 H33 120.1 . . ?
C33 C34 C35 120.1(3) . . ?
C33 C34 H34 119.9 . . ?
C35 C34 H34 119.9 . . ?
C34 C35 C36 120.8(3) . . ?
C34 C35 H35 119.6 . . ?
C36 C35 H35 119.6 . . ?
C49 C50 C51 119.6(3) . . ?
C49 C50 H50 120.2 . . ?
C51 C50 H50 120.2 . . ?
C52 C51 C50 119.1(3) . . ?
C52 C51 H51 120.4 . . ?
C50 C51 H51 120.4 . . ?
C51 C52 C53 121.3(3) . . ?
C51 C52 H52 119.3 . . ?
C53 C52 H52 119.3 . . ?
C52 C53 C48 120.8(3) . . ?
C52 C53 H53 119.6 . . ?
C48 C53 H53 119.6 . . ?
O5 B2 O6 111.5(2) . . ?
O5 B2 O7 107.4(2) . . ?
O6 B2 O7 108.6(2) . . ?
O5 B2 C54 113.6(2) . . ?
O6 B2 C54 112.4(2) . . ?
O7 B2 C54 102.6(2) . . ?
C30 O3 B1 111.5(2) . . ?
C32 C31 C36 120.4(3) . . ?
C32 C31 H31 119.8 . . ?
C36 C31 H31 119.8 . . ?
C31 C36 C35 118.2(3) . . ?
C31 C36 C37 120.5(3) . . ?
C35 C36 C37 121.3(3) . . ?
N4 C37 C38 107.4(2) . . ?
N4 C37 C36 122.8(2) . . ?
C38 C37 C36 129.7(3) . . ?
C37 C38 C39 108.0(2) . . ?
C37 C38 H38 126.0 . . ?
C39 C38 H38 126.0 . . ?
C40 C39 C38 107.7(2) . . ?
C40 C39 H39 126.1 . . ?
C38 C39 H39 126.1 . . ?
N4 C40 C39 107.1(2) . . ?
N4 C40 C41 120.9(2) . . ?
C39 C40 C41 131.9(2) . . ?
O5 C41 C42 121.3(2) . . ?
O5 C41 C40 114.4(2) . . ?
C42 C41 C40 124.2(2) . . ?
C41 C42 C43 119.5(2) . . ?
C41 C42 H42 120.2 . . ?
C43 C42 H42 120.2 . . ?
O6 C43 C42 121.5(2) . . ?
O6 C43 C44 114.1(2) . . ?
C42 C43 C44 124.4(2) . . ?
N3 C44 C45 107.9(2) . . ?
N3 C44 C43 122.1(2) . . ?
C45 C44 C43 130.0(3) . . ?
C44 C45 C46 106.7(2) . . ?
C44 C45 H45 126.7 . . ?
C46 C45 H45 126.7 . . ?
C47 C46 C45 108.8(2) . . ?
C47 C46 H46 125.6 . . ?
C45 C46 H46 125.6 . . ?
N3 C47 C46 107.1(2) . . ?
N3 C47 C48 123.0(2) . . ?
C46 C47 C48 129.9(2) . . ?
C49 C48 C53 117.2(3) . . ?
C49 C48 C47 123.4(2) . . ?
C53 C48 C47 119.4(3) . . ?
C50 C49 C48 121.9(3) . . ?
C50 C49 H49 119.0 . . ?
C48 C49 H49 119.0 . . ?
C55 C54 C59 118.8(2) . . ?
C55 C54 B2 135.1(2) . . ?
C59 C54 B2 106.1(2) . . ?
C54 C55 C56 119.5(3) . . ?
C54 C55 H55 120.2 . . ?
C56 C55 H55 120.2 . . ?
C55 C56 C57 120.5(3) . . ?
C55 C56 H56 119.8 . . ?
C57 C56 H56 119.8 . . ?
C58 C57 C56 120.9(3) . . ?
C58 C57 H57 119.6 . . ?
C56 C57 H57 119.5 . . ?
C57 C58 C59 117.9(3) . . ?
C57 C58 H58 121.0 . . ?
C59 C58 H58 121.0 . . ?
C58 C59 C54 122.4(3) . . ?
C58 C59 C60 127.7(2) . . ?
C54 C59 C60 109.9(2) . . ?
O8 C60 O7 121.9(2) . . ?
O8 C60 C59 127.7(2) . . ?
O7 C60 C59 110.3(2) . . ?
C41 O5 B2 121.35(19) . . ?
C43 O6 B2 121.6(2) . . ?
C60 O7 B2 110.9(2) . . ?
C47 N3 C44 109.6(2) . . ?
C47 N3 H3A 125.2 . . ?
C44 N3 H3A 125.2 . . ?
C37 N4 C40 109.8(2) . . ?
C37 N4 H4A 125.1 . . ?
C40 N4 H4A 125.1 . . ?
C62 C61 H61 109.5 . . ?
C62 C61 H61A 109.5 . . ?
H61 C61 H61A 109.5 . . ?
C62 C61 H61B 109.5 . . ?
H61 C61 H61B 109.5 . . ?
H61A C61 H61B 109.5 . . ?
O9 C62 C61 121.4(3) . . ?
O9 C62 C63 121.1(3) . . ?
C61 C62 C63 117.4(3) . . ?
C62 C63 H63 109.5 . . ?
C62 C63 H63A 109.5 . . ?
H63 C63 H63A 109.5 . . ?
C62 C63 H63B 109.5 . . ?
H63 C63 H63B 109.5 . . ?
H63A C63 H63B 109.5 . . ?
C65 C64 H64 109.5 . . ?
C65 C64 H64A 109.5 . . ?
H64 C64 H64A 109.5 . . ?
C65 C64 H64B 109.5 . . ?
H64 C64 H64B 109.5 . . ?
H64A C64 H64B 109.5 . . ?
O10 C65 C64 122.0(3) . . ?
O10 C65 C66 121.5(3) . . ?
C64 C65 C66 116.6(3) . . ?
C65 C66 H66 109.5 . . ?
C65 C66 H66A 109.5 . . ?
H66 C66 H66A 109.5 . . ?
C65 C66 H66B 109.5 . . ?
H66 C66 H66B 109.5 . . ?
H66A C66 H66B 109.5 . . ?
C68 C67 H67 109.5 . . ?
C68 C67 H67A 109.5 . . ?
H67 C67 H67A 109.5 . . ?
C68 C67 H67B 109.5 . . ?
H67 C67 H67B 109.5 . . ?
H67A C67 H67B 109.5 . . ?
O11 C68 C69 121.7(4) . . ?
O11 C68 C67 120.8(4) . . ?
C69 C68 C67 117.5(3) . . ?
C68 C69 H69 109.5 . . ?
C68 C69 H69A 109.5 . . ?
H69 C69 H69A 109.5 . . ?
C68 C69 H69B 109.5 . . ?
H69 C69 H69B 109.5 . . ?
H69A C69 H69B 109.5 . . ?

loop_
_geom_bond_atom_site_label_1
_geom_bond_atom_site_label_2
_geom_bond_distance
_geom_bond_site_symmetry_2
_geom_bond_publ_flag
C1 C6 1.391(4) . ?
C1 C2 1.401(4) . ?
C1 H1 0.9500 . ?
C2 C3 1.404(4) . ?
C2 H2 0.9500 . ?
C3 C4 1.386(5) . ?
C3 H3 0.9500 . ?
C4 C5 1.398(4) . ?
C4 H4 0.9500 . ?
C5 C6 1.427(4) . ?
C5 H5 0.9500 . ?
C6 C7 1.476(4) . ?
C7 N2 1.388(3) . ?
C7 C8 1.397(4) . ?
C8 C9 1.406(4) . ?
C8 H8 0.9500 . ?
C9 C10 1.394(4) . ?
C9 H9 0.9500 . ?
C10 N2 1.391(4) . ?
C10 C11 1.445(3) . ?
C11 O1 1.338(3) . ?
C11 C12 1.384(4) . ?
C12 C13 1.415(3) . ?
C12 H12 0.9500 . ?
C13 O2 1.319(3) . ?
C13 C14 1.428(4) . ?
C14 N1 1.391(3) . ?
C14 C15 1.400(4) . ?
C15 C16 1.400(4) . ?
C15 H15 0.9500 . ?
C16 C17 1.409(4) . ?
C16 H16 0.9500 . ?
C17 N1 1.373(3) . ?
C17 C18 1.473(4) . ?
C18 C19 1.404(4) . ?
C18 C23 1.405(4) . ?
C19 C20 1.404(4) . ?
C19 H19 0.9500 . ?
C20 C21 1.388(4) . ?
C20 H20 0.9500 . ?
C21 C22 1.390(4) . ?
C21 H21 0.9500 . ?
C22 C23 1.398(4) . ?
C22 H22 0.9500 . ?
C23 H23 0.9500 . ?
C24 C29 1.379(4) . ?
C24 C25 1.414(4) . ?
C24 B1 1.606(4) . ?
C25 C26 1.410(5) . ?
C25 H25 0.9500 . ?
C26 C27 1.383(5) . ?
C26 H26 0.9500 . ?
C27 C28 1.406(4) . ?
C27 H27 0.9500 . ?
C28 C29 1.411(4) . ?
C28 H28 0.9500 . ?
C29 C30 1.501(4) . ?
C30 O4 1.223(3) . ?
C30 O3 1.343(3) . ?
N1 H1A 0.8800 . ?
N2 H2A 0.8800 . ?
O1 B1 1.494(3) . ?
O2 B1 1.482(4) . ?
B1 O3 1.521(4) . ?
C32 C33 1.383(5) . ?
C32 C31 1.396(4) . ?
C32 H32 0.9500 . ?
C33 C34 1.387(5) . ?
C33 H33 0.9500 . ?
C34 C35 1.400(4) . ?
C34 H34 0.9500 . ?
C35 C36 1.406(4) . ?
C35 H35 0.9500 . ?
C50 C49 1.393(4) . ?
C50 C51 1.410(5) . ?
C50 H50 0.9500 . ?
C51 C52 1.375(5) . ?
C51 H51 0.9500 . ?
C52 C53 1.393(5) . ?
C52 H52 0.9500 . ?
C53 C48 1.414(4) . ?
C53 H53 0.9500 . ?
B2 O5 1.487(4) . ?
B2 O6 1.493(3) . ?
B2 O7 1.514(4) . ?
B2 C54 1.609(4) . ?
C31 C36 1.405(4) . ?
C31 H31 0.9500 . ?
C36 C37 1.478(4) . ?
C37 N4 1.374(3) . ?
C37 C38 1.401(4) . ?
C38 C39 1.402(4) . ?
C38 H38 0.9500 . ?
C39 C40 1.400(4) . ?
C39 H39 0.9500 . ?
C40 N4 1.390(3) . ?
C40 C41 1.437(4) . ?
C41 O5 1.333(3) . ?
C41 C42 1.394(3) . ?
C42 C43 1.393(4) . ?
C42 H42 0.9500 . ?
C43 O6 1.331(3) . ?
C43 C44 1.441(3) . ?
C44 N3 1.381(3) . ?
C44 C45 1.406(3) . ?
C45 C46 1.406(4) . ?
C45 H45 0.9500 . ?
C46 C47 1.393(4) . ?
C46 H46 0.9500 . ?
C47 N3 1.381(3) . ?
C47 C48 1.473(4) . ?
C48 C49 1.401(4) . ?
C49 H49 0.9500 . ?
C54 C55 1.397(4) . ?
C54 C59 1.406(4) . ?
C55 C56 1.403(4) . ?
C55 H55 0.9500 . ?
C56 C57 1.404(4) . ?
C56 H56 0.9500 . ?
C57 C58 1.388(4) . ?
C57 H57 0.9500 . ?
C58 C59 1.399(4) . ?
C58 H58 0.9500 . ?
C59 C60 1.489(4) . ?
C60 O8 1.229(3) . ?
C60 O7 1.354(3) . ?
N3 H3A 0.8800 . ?
N4 H4A 0.8800 . ?
C61 C62 1.493(4) . ?
C61 H61 0.9800 . ?
C61 H61A 0.9800 . ?
C61 H61B 0.9800 . ?
C62 O9 1.222(3) . ?
C62 C63 1.504(4) . ?
C63 H63 0.9800 . ?
C63 H63A 0.9800 . ?
C63 H63B 0.9800 . ?
C64 C65 1.493(5) . ?
C64 H64 0.9800 . ?
C64 H64A 0.9800 . ?
C64 H64B 0.9800 . ?
C65 O10 1.223(4) . ?
C65 C66 1.508(4) . ?
C66 H66 0.9800 . ?
C66 H66A 0.9800 . ?
C66 H66B 0.9800 . ?
C67 C68 1.499(5) . ?
C67 H67 0.9800 . ?
C67 H67A 0.9800 . ?
C67 H67B 0.9800 . ?
C68 O11 1.221(4) . ?
C68 C69 1.497(5) . ?
C69 H69 0.9800 . ?
C69 H69A 0.9800 . ?
C69 H69B 0.9800 . ?

loop_
_geom_torsion_atom_site_label_1
_geom_torsion_atom_site_label_2
_geom_torsion_atom_site_label_3
_geom_torsion_atom_site_label_4
_geom_torsion
_geom_torsion_site_symmetry_1
_geom_torsion_site_symmetry_2
_geom_torsion_site_symmetry_3
_geom_torsion_site_symmetry_4
_geom_torsion_publ_flag
C6 C1 C2 C3 0.7(5) . . . . ?
C1 C2 C3 C4 0.2(5) . . . . ?
C2 C3 C4 C5 -0.2(5) . . . . ?
C3 C4 C5 C6 -0.6(5) . . . . ?
C2 C1 C6 C5 -1.6(4) . . . . ?
C2 C1 C6 C7 175.6(3) . . . . ?
C4 C5 C6 C1 1.5(4) . . . . ?
C4 C5 C6 C7 -175.8(3) . . . . ?
C1 C6 C7 N2 12.1(4) . . . . ?
C5 C6 C7 N2 -170.8(3) . . . . ?
C1 C6 C7 C8 -164.3(3) . . . . ?
C5 C6 C7 C8 12.9(4) . . . . ?
N2 C7 C8 C9 0.0(3) . . . . ?
C6 C7 C8 C9 176.8(3) . . . . ?
C7 C8 C9 C10 0.6(3) . . . . ?
C8 C9 C10 N2 -1.0(3) . . . . ?
C8 C9 C10 C11 -179.5(3) . . . . ?
N2 C10 C11 O1 6.7(4) . . . . ?
C9 C10 C11 O1 -174.9(3) . . . . ?
N2 C10 C11 C12 -174.0(2) . . . . ?
C9 C10 C11 C12 4.4(5) . . . . ?
O1 C11 C12 C13 -0.8(4) . . . . ?
C10 C11 C12 C13 180.0(2) . . . . ?
C11 C12 C13 O2 -3.8(4) . . . . ?
C11 C12 C13 C14 176.8(2) . . . . ?
O2 C13 C14 N1 -6.9(4) . . . . ?
C12 C13 C14 N1 172.6(2) . . . . ?
O2 C13 C14 C15 177.3(3) . . . . ?
C12 C13 C14 C15 -3.3(4) . . . . ?
N1 C14 C15 C16 -0.7(3) . . . . ?
C13 C14 C15 C16 175.6(3) . . . . ?
C14 C15 C16 C17 0.0(3) . . . . ?
C15 C16 C17 N1 0.6(3) . . . . ?
C15 C16 C17 C18 -177.0(2) . . . . ?
N1 C17 C18 C19 2.9(4) . . . . ?
C16 C17 C18 C19 -179.8(3) . . . . ?
N1 C17 C18 C23 -176.9(2) . . . . ?
C16 C17 C18 C23 0.4(4) . . . . ?
C23 C18 C19 C20 -0.9(4) . . . . ?
C17 C18 C19 C20 179.3(3) . . . . ?
C18 C19 C20 C21 0.1(4) . . . . ?
C19 C20 C21 C22 1.2(4) . . . . ?
C20 C21 C22 C23 -1.7(5) . . . . ?
C21 C22 C23 C18 1.0(4) . . . . ?
C19 C18 C23 C22 0.3(4) . . . . ?
C17 C18 C23 C22 -179.8(3) . . . . ?
C29 C24 C25 C26 0.6(4) . . . . ?
B1 C24 C25 C26 176.6(3) . . . . ?
C24 C25 C26 C27 0.5(5) . . . . ?
C25 C26 C27 C28 -0.8(5) . . . . ?
C26 C27 C28 C29 -0.1(4) . . . . ?
C25 C24 C29 C28 -1.5(4) . . . . ?
B1 C24 C29 C28 -178.6(2) . . . . ?
C25 C24 C29 C30 177.1(2) . . . . ?
B1 C24 C29 C30 0.1(3) . . . . ?
C27 C28 C29 C24 1.3(4) . . . . ?
C27 C28 C29 C30 -177.1(3) . . . . ?
C24 C29 C30 O4 177.7(3) . . . . ?
C28 C29 C30 O4 -3.7(4) . . . . ?
C24 C29 C30 O3 -2.4(3) . . . . ?
C28 C29 C30 O3 176.2(2) . . . . ?
C16 C17 N1 C14 -1.1(3) . . . . ?
C18 C17 N1 C14 176.7(2) . . . . ?
C15 C14 N1 C17 1.1(3) . . . . ?
C13 C14 N1 C17 -175.6(2) . . . . ?
C8 C7 N2 C10 -0.6(3) . . . . ?
C6 C7 N2 C10 -177.6(2) . . . . ?
C9 C10 N2 C7 1.0(3) . . . . ?
C11 C10 N2 C7 179.7(2) . . . . ?
C12 C11 O1 B1 20.8(4) . . . . ?
C10 C11 O1 B1 -159.9(2) . . . . ?
C12 C13 O2 B1 -12.7(4) . . . . ?
C14 C13 O2 B1 166.7(2) . . . . ?
C13 O2 B1 O1 30.4(3) . . . . ?
C13 O2 B1 O3 -85.6(3) . . . . ?
C13 O2 B1 C24 162.3(2) . . . . ?
C11 O1 B1 O2 -33.9(3) . . . . ?
C11 O1 B1 O3 84.0(3) . . . . ?
C11 O1 B1 C24 -164.3(2) . . . . ?
C29 C24 B1 O2 118.3(3) . . . . ?
C25 C24 B1 O2 -58.1(4) . . . . ?
C29 C24 B1 O1 -112.2(3) . . . . ?
C25 C24 B1 O1 71.4(4) . . . . ?
C29 C24 B1 O3 1.9(3) . . . . ?
C25 C24 B1 O3 -174.6(3) . . . . ?
C31 C32 C33 C34 -1.2(5) . . . . ?
C32 C33 C34 C35 1.0(5) . . . . ?
C33 C34 C35 C36 -0.1(5) . . . . ?
C49 C50 C51 C52 0.5(5) . . . . ?
C50 C51 C52 C53 -0.4(5) . . . . ?
C51 C52 C53 C48 -0.8(5) . . . . ?
O4 C30 O3 B1 -176.4(2) . . . . ?
C29 C30 O3 B1 3.7(3) . . . . ?
O2 B1 O3 C30 -122.8(2) . . . . ?
O1 B1 O3 C30 117.8(2) . . . . ?
C24 B1 O3 C30 -3.4(3) . . . . ?
C33 C32 C31 C36 0.6(5) . . . . ?
C32 C31 C36 C35 0.2(4) . . . . ?
C32 C31 C36 C37 -177.0(3) . . . . ?
C34 C35 C36 C31 -0.5(4) . . . . ?
C34 C35 C36 C37 176.7(3) . . . . ?
C31 C36 C37 N4 -157.0(3) . . . . ?
C35 C36 C37 N4 25.8(4) . . . . ?
C31 C36 C37 C38 27.2(4) . . . . ?
C35 C36 C37 C38 -149.9(3) . . . . ?
N4 C37 C38 C39 -0.7(3) . . . . ?
C36 C37 C38 C39 175.6(3) . . . . ?
C37 C38 C39 C40 0.6(3) . . . . ?
C38 C39 C40 N4 -0.3(3) . . . . ?
C38 C39 C40 C41 -179.4(3) . . . . ?
N4 C40 C41 O5 10.6(4) . . . . ?
C39 C40 C41 O5 -170.4(3) . . . . ?
N4 C40 C41 C42 -169.3(2) . . . . ?
C39 C40 C41 C42 9.7(5) . . . . ?
O5 C41 C42 C43 -2.3(4) . . . . ?
C40 C41 C42 C43 177.7(2) . . . . ?
C41 C42 C43 O6 -0.1(4) . . . . ?
C41 C42 C43 C44 179.3(2) . . . . ?
O6 C43 C44 N3 -0.5(3) . . . . ?
C42 C43 C44 N3 -179.9(2) . . . . ?
O6 C43 C44 C45 179.7(3) . . . . ?
C42 C43 C44 C45 0.3(4) . . . . ?
N3 C44 C45 C46 0.4(3) . . . . ?
C43 C44 C45 C46 -179.7(3) . . . . ?
C44 C45 C46 C47 -0.1(3) . . . . ?
C45 C46 C47 N3 -0.2(3) . . . . ?
C45 C46 C47 C48 -178.5(3) . . . . ?
C52 C53 C48 C49 1.7(4) . . . . ?
C52 C53 C48 C47 -179.8(3) . . . . ?
N3 C47 C48 C49 -14.9(4) . . . . ?
C46 C47 C48 C49 163.2(3) . . . . ?
N3 C47 C48 C53 166.7(2) . . . . ?
C46 C47 C48 C53 -15.2(4) . . . . ?
C51 C50 C49 C48 0.5(5) . . . . ?
C53 C48 C49 C50 -1.5(4) . . . . ?
C47 C48 C49 C50 180.0(3) . . . . ?
O5 B2 C54 C55 66.4(4) . . . . ?
O6 B2 C54 C55 -61.5(4) . . . . ?
O7 B2 C54 C55 -178.0(3) . . . . ?
O5 B2 C54 C59 -114.5(2) . . . . ?
O6 B2 C54 C59 117.6(2) . . . . ?
O7 B2 C54 C59 1.1(3) . . . . ?
C59 C54 C55 C56 -0.2(4) . . . . ?
B2 C54 C55 C56 178.9(3) . . . . ?
C54 C55 C56 C57 0.5(4) . . . . ?
C55 C56 C57 C58 -0.6(4) . . . . ?
C56 C57 C58 C59 0.3(4) . . . . ?
C57 C58 C59 C54 0.0(4) . . . . ?
C57 C58 C59 C60 -179.8(2) . . . . ?
C55 C54 C59 C58 -0.1(4) . . . . ?
B2 C54 C59 C58 -179.4(2) . . . . ?
C55 C54 C59 C60 179.7(2) . . . . ?
B2 C54 C59 C60 0.4(3) . . . . ?
C58 C59 C60 O8 -3.2(4) . . . . ?
C54 C59 C60 O8 177.1(2) . . . . ?
C58 C59 C60 O7 177.7(2) . . . . ?
C54 C59 C60 O7 -2.1(3) . . . . ?
C42 C41 O5 B2 13.6(4) . . . . ?
C40 C41 O5 B2 -166.3(2) . . . . ?
O6 B2 O5 C41 -20.6(3) . . . . ?
O7 B2 O5 C41 98.3(3) . . . . ?
C54 B2 O5 C41 -148.9(2) . . . . ?
C42 C43 O6 B2 -9.0(4) . . . . ?
C44 C43 O6 B2 171.5(2) . . . . ?
O5 B2 O6 C43 18.3(3) . . . . ?
O7 B2 O6 C43 -99.9(3) . . . . ?
C54 B2 O6 C43 147.2(2) . . . . ?
O8 C60 O7 B2 -176.3(2) . . . . ?
C59 C60 O7 B2 2.8(3) . . . . ?
O5 B2 O7 C60 117.6(2) . . . . ?
O6 B2 O7 C60 -121.7(2) . . . . ?
C54 B2 O7 C60 -2.5(2) . . . . ?
C46 C47 N3 C44 0.5(3) . . . . ?
C48 C47 N3 C44 178.9(2) . . . . ?
C45 C44 N3 C47 -0.6(3) . . . . ?
C43 C44 N3 C47 179.6(2) . . . . ?
C38 C37 N4 C40 0.6(3) . . . . ?
C36 C37 N4 C40 -176.1(2) . . . . ?
C39 C40 N4 C37 -0.2(3) . . . . ?
C41 C40 N4 C37 179.1(2) . . . . ?
